data_2208381
loop_
_publ_author_name
'Bolte, Michael'

_publ_section_title
;
 A monoclinic polymorph of
 25,27-bis(benzyloxy)-26,28-dihydroxycalix[4]arene
;
_journal_coeditor_code LH6592
_journal_issue 3
_journal_name_full 'Acta Crystallographica Section E'
_journal_page_first o957
_journal_page_last o959
_journal_paper_doi 10.1107/S1600536806004016
_journal_volume 62
_journal_year 2006
_chemical_formula_iupac 'C42 H36 O4'
_chemical_formula_moiety 'C42 H36 O4'
_chemical_formula_sum 'C42 H36 O4'
_chemical_formula_weight 604.71
_chemical_name_systematic
;
25,27-bis(benzyloxy)-26,28-dihydroxycalix[4]arene
;
_space_group_IT_number 14
_symmetry_cell_setting monoclinic
_symmetry_space_group_name_Hall '-P 2ybc'
_symmetry_space_group_name_H-M 'P 1 21/c 1'
_atom_sites_solution_hydrogens geom
_atom_sites_solution_primary direct
_atom_sites_solution_secondary difmap
_audit_creation_method SHELXL97
_cell_angle_alpha 90.00
_cell_angle_beta 95.310(10)
_cell_angle_gamma 90.00
_cell_formula_units_Z 4
_cell_length_a 11.2500(10)
_cell_length_b 15.3800(10)
_cell_length_c 18.616(2)
_cell_measurement_reflns_used 8192
_cell_measurement_temperature 293(2)
_cell_measurement_theta_max 25.0
_cell_measurement_theta_min 3.5
_cell_volume 3207.2(5)
_computing_cell_refinement SMART
_computing_data_collection 'SMART (Siemens, 1995)'
_computing_data_reduction 'SAINT (Siemens, 1995)'
_computing_molecular_graphics 'XP in SHELXTL-Plus (Sheldrick, 1991)'
_computing_publication_material SHELXL97
_computing_structure_refinement 'SHELXL97 (Sheldrick, 1997)'
_computing_structure_solution 'SHELXS97 (Sheldrick, 1990)'
_diffrn_ambient_temperature 293(2)
_diffrn_measured_fraction_theta_full 1.000
_diffrn_measured_fraction_theta_max 0.893
_diffrn_measurement_device_type 'Siemens SMART CCD three-circle'
_diffrn_measurement_method \w
_diffrn_radiation_monochromator graphite
_diffrn_radiation_source 'fine-focus sealed tube'
_diffrn_radiation_type MoK\a
_diffrn_radiation_wavelength 0.71073
_diffrn_reflns_av_R_equivalents 0.0462
_diffrn_reflns_av_sigmaI/netI 0.0304
_diffrn_reflns_limit_h_max 16
_diffrn_reflns_limit_h_min -15
_diffrn_reflns_limit_k_max 22
_diffrn_reflns_limit_k_min -22
_diffrn_reflns_limit_l_max 27
_diffrn_reflns_limit_l_min -27
_diffrn_reflns_number 27936
_diffrn_reflns_theta_full 25.00
_diffrn_reflns_theta_max 31.88
_diffrn_reflns_theta_min 1.72
_diffrn_standards_decay_% 0
_diffrn_standards_interval_time 0
_diffrn_standards_number 0
_exptl_absorpt_coefficient_mu 0.079
_exptl_absorpt_correction_type none
_exptl_crystal_colour colourless
_exptl_crystal_density_diffrn 1.252
_exptl_crystal_density_method 'not measured'
_exptl_crystal_description block
_exptl_crystal_F_000 1280
_exptl_crystal_size_max 0.50
_exptl_crystal_size_mid 0.50
_exptl_crystal_size_min 0.30
_refine_diff_density_max 0.162
_refine_diff_density_min -0.201
_refine_ls_extinction_method none
_refine_ls_goodness_of_fit_ref 1.014
_refine_ls_hydrogen_treatment mixed
_refine_ls_matrix_type full
_refine_ls_number_parameters 423
_refine_ls_number_reflns 9849
_refine_ls_number_restraints 0
_refine_ls_restrained_S_all 1.014
_refine_ls_R_factor_all 0.1054
_refine_ls_R_factor_gt 0.0533
_refine_ls_shift/su_max 0.000
_refine_ls_shift/su_mean 0.000
_refine_ls_structure_factor_coef Fsqd
_refine_ls_weighting_details 'calc w = 1/[\s^2^(Fo^2^)+(0.0587P)^2^+0.609P] where P=(Fo^2^+2Fc^2^)/3'
_refine_ls_weighting_scheme calc
_refine_ls_wR_factor_gt 0.1196
_refine_ls_wR_factor_ref 0.1448
_reflns_number_gt 5829
_reflns_number_total 9849
_reflns_threshold_expression I>2\s(I)
_cod_data_source_file lh6592.cif
_cod_data_source_block I
_cod_depositor_comments
;
The following automatic conversions were performed:
'_symmetry_cell_setting' value 'Monoclinic' changed to 'monoclinic'
according to '/home/saulius/struct/CIF-dictionaries/cif_core.dic'
dictionary named 'cif_core.dic' version 2.4.1 from 2010-06-29.

Automatic conversion script
Id: cif_fix_enum 1527 2010-12-29 10:47:43Z saulius 

The following automatic conversions were performed:

'_symmetry_cell_setting' value 'Monoclinic' changed to 'monoclinic'
according to /home/saulius/struct/CIF-dictionaries/cif_core.dic
dictionary named 'cif_core.dic' version 2.4.1 from 2010-06-29.

Automatic conversion script
Id: cif_fix_values 1715 2011-07-08 13:25:40Z adriana 
;
_cod_original_sg_symbol_H-M 'P 21/c'
_cod_database_code 2208381
_cod_database_fobs_code 2208381

loop_
_symmetry_equiv_pos_as_xyz
'x, y, z'
'-x, y+1/2, -z+1/2'
'-x, -y, -z'
'x, -y-1/2, z-1/2'

loop_
_atom_site_label
_atom_site_fract_x
_atom_site_fract_y
_atom_site_fract_z
_atom_site_U_iso_or_equiv
_atom_site_adp_type
_atom_site_calc_flag
_atom_site_refinement_flags
_atom_site_occupancy
_atom_site_type_symbol
C1 0.91005(16) 0.56867(12) 0.18864(9) 0.0662(4) Uani d . 1 C
H1A 0.8793 0.6275 0.1901 0.079 Uiso calc R 1 H
H1B 0.9871 0.5713 0.1693 0.079 Uiso calc R 1 H
C2 0.49307(15) 0.46002(11) 0.10742(8) 0.0612(4) Uani d . 1 C
H2A 0.4496 0.4402 0.0630 0.073 Uiso calc R 1 H
H2B 0.4653 0.5181 0.1175 0.073 Uiso calc R 1 H
C3 0.38965(13) 0.41317(11) 0.36523(9) 0.0565(4) Uani d . 1 C
H3A 0.3550 0.4707 0.3587 0.068 Uiso calc R 1 H
H3B 0.3319 0.3763 0.3861 0.068 Uiso calc R 1 H
C4 0.78602(14) 0.55639(10) 0.44496(8) 0.0533(4) Uani d . 1 C
H4A 0.7461 0.6101 0.4298 0.064 Uiso calc R 1 H
H4B 0.8334 0.5673 0.4903 0.064 Uiso calc R 1 H
O5 0.40370(8) 0.51975(6) 0.23880(5) 0.0474(2) Uani d . 1 O
C5 0.28014(13) 0.54012(10) 0.21549(11) 0.0613(4) Uani d . 1 C
H5A 0.2279 0.5117 0.2469 0.074 Uiso calc R 1 H
H5B 0.2603 0.5190 0.1668 0.074 Uiso calc R 1 H
O6 0.79470(9) 0.64148(6) 0.30565(6) 0.0552(3) Uani d . 1 O
C6 0.86163(17) 0.72343(11) 0.31168(10) 0.0702(5) Uani d . 1 C
H6A 0.8141 0.7691 0.2872 0.084 Uiso calc R 1 H
H6B 0.9343 0.7172 0.2879 0.084 Uiso calc R 1 H
C11 0.82587(15) 0.51471(11) 0.13846(8) 0.0566(4) Uani d . 1 C
C12 0.70226(14) 0.51446(10) 0.14350(7) 0.0513(3) Uani d . 1 C
O12 0.64956(10) 0.56434(8) 0.19238(6) 0.0610(3) Uani d . 1 O
H12 0.702(2) 0.5933(16) 0.2284(13) 0.109(8) Uiso d . 1 H
C13 0.62484(15) 0.46348(10) 0.09741(7) 0.0552(4) Uani d . 1 C
C14 0.67333(18) 0.41481(12) 0.04427(8) 0.0687(5) Uani d . 1 C
H14 0.6233 0.3813 0.0128 0.082 Uiso calc R 1 H
C15 0.79405(19) 0.41543(14) 0.03744(9) 0.0776(6) Uani d . 1 C
H15 0.8248 0.3833 0.0011 0.093 Uiso calc R 1 H
C16 0.86909(18) 0.46366(13) 0.08432(9) 0.0723(5) Uani d . 1 C
H16 0.9508 0.4623 0.0800 0.087 Uiso calc R 1 H
C21 0.46637(13) 0.39970(9) 0.16853(8) 0.0512(3) Uani d . 1 C
C22 0.42750(12) 0.43056(8) 0.23250(8) 0.0457(3) Uani d . 1 C
C23 0.41450(12) 0.37676(9) 0.29205(8) 0.0487(3) Uani d . 1 C
C24 0.43252(14) 0.28761(10) 0.28362(10) 0.0594(4) Uani d . 1 C
H24 0.4226 0.2502 0.3219 0.071 Uiso calc R 1 H
C25 0.46468(14) 0.25426(10) 0.21970(11) 0.0651(5) Uani d . 1 C
H25 0.4736 0.1946 0.2143 0.078 Uiso calc R 1 H
C26 0.48379(14) 0.30958(11) 0.16343(10) 0.0626(4) Uani d . 1 C
H26 0.5088 0.2866 0.1211 0.075 Uiso calc R 1 H
C31 0.50192(13) 0.41881(9) 0.41698(8) 0.0477(3) Uani d . 1 C
O32 0.57673(10) 0.54367(6) 0.35563(6) 0.0533(3) Uani d . 1 O
H32 0.511(2) 0.5371(13) 0.3247(11) 0.089(6) Uiso d . 1 H
C32 0.58901(12) 0.48246(8) 0.40890(7) 0.0435(3) Uani d . 1 C
C33 0.69322(13) 0.48710(9) 0.45609(7) 0.0454(3) Uani d . 1 C
C34 0.70929(15) 0.42692(10) 0.51189(8) 0.0545(4) Uani d . 1 C
H34 0.7780 0.4293 0.5437 0.065 Uiso calc R 1 H
C35 0.62466(16) 0.36356(11) 0.52086(9) 0.0639(4) Uani d . 1 C
H35 0.6366 0.3236 0.5583 0.077 Uiso calc R 1 H
C36 0.52257(15) 0.36001(11) 0.47393(9) 0.0600(4) Uani d . 1 C
H36 0.4660 0.3173 0.4804 0.072 Uiso calc R 1 H
C41 0.86755(12) 0.52859(9) 0.38856(8) 0.0470(3) Uani d . 1 C
C42 0.86536(12) 0.56781(9) 0.32067(8) 0.0480(3) Uani d . 1 C
C43 0.92696(13) 0.53302(10) 0.26535(8) 0.0543(4) Uani d . 1 C
C44 1.00044(13) 0.46151(11) 0.28133(10) 0.0619(4) Uani d . 1 C
H44 1.0423 0.4372 0.2455 0.074 Uiso calc R 1 H
C45 1.01199(14) 0.42614(11) 0.34990(10) 0.0624(4) Uani d . 1 C
H45 1.0650 0.3806 0.3608 0.075 Uiso calc R 1 H
C46 0.94475(13) 0.45847(10) 0.40212(9) 0.0550(4) Uani d . 1 C
H46 0.9511 0.4328 0.4475 0.066 Uiso calc R 1 H
C51 0.26257(11) 0.63668(9) 0.21787(8) 0.0457(3) Uani d . 1 C
C52 0.28286(14) 0.68824(11) 0.15916(8) 0.0560(4) Uani d . 1 C
H52 0.3047 0.6624 0.1172 0.067 Uiso calc R 1 H
C53 0.27105(15) 0.77771(11) 0.16216(10) 0.0645(4) Uani d . 1 C
H53 0.2848 0.8115 0.1223 0.077 Uiso calc R 1 H
C54 0.23916(15) 0.81635(11) 0.22361(11) 0.0667(5) Uani d . 1 C
H54 0.2323 0.8765 0.2258 0.080 Uiso calc R 1 H
C55 0.21731(16) 0.76667(12) 0.28198(10) 0.0695(5) Uani d . 1 C
H55 0.1949 0.7931 0.3236 0.083 Uiso calc R 1 H
C56 0.22848(14) 0.67695(11) 0.27924(9) 0.0584(4) Uani d . 1 C
H56 0.2129 0.6436 0.3190 0.070 Uiso calc R 1 H
C61 0.89289(14) 0.74918(10) 0.38841(10) 0.0614(4) Uani d . 1 C
C62 0.81629(19) 0.79928(15) 0.42520(17) 0.1130(10) Uani d . 1 C
H62 0.7459 0.8203 0.4013 0.136 Uiso calc R 1 H
C63 0.8445(3) 0.8183(2) 0.4982(2) 0.1459(14) Uani d . 1 C
H63 0.7926 0.8517 0.5228 0.175 Uiso calc R 1 H
C64 0.9480(3) 0.78796(19) 0.53339(15) 0.1132(9) Uani d . 1 C
H64 0.9662 0.8004 0.5821 0.136 Uiso calc R 1 H
C65 1.0235(2) 0.74041(12) 0.49800(11) 0.0771(5) Uani d . 1 C
H65 1.0944 0.7207 0.5221 0.092 Uiso calc R 1 H
C66 0.99700(14) 0.72045(10) 0.42632(9) 0.0577(4) Uani d . 1 C
H66 1.0503 0.6869 0.4028 0.069 Uiso calc R 1 H

loop_
_atom_site_aniso_label
_atom_site_aniso_U_11
_atom_site_aniso_U_22
_atom_site_aniso_U_33
_atom_site_aniso_U_12
_atom_site_aniso_U_13
_atom_site_aniso_U_23
C1 0.0630(10) 0.0746(11) 0.0626(10) -0.0133(8) 0.0147(8) 0.0166(8)
C2 0.0618(10) 0.0674(10) 0.0511(8) 0.0128(8) -0.0119(7) -0.0066(7)
C3 0.0452(8) 0.0545(9) 0.0712(10) -0.0055(6) 0.0125(7) 0.0009(7)
C4 0.0611(9) 0.0487(8) 0.0477(7) -0.0094(7) -0.0068(6) -0.0056(6)
O5 0.0382(5) 0.0334(5) 0.0689(6) 0.0018(4) -0.0045(4) -0.0070(4)
C5 0.0376(7) 0.0446(8) 0.0989(12) 0.0016(6) -0.0087(7) -0.0080(8)
O6 0.0534(6) 0.0434(5) 0.0655(6) -0.0087(4) -0.0123(5) 0.0066(5)
C6 0.0740(11) 0.0445(9) 0.0867(12) -0.0154(8) -0.0207(9) 0.0167(8)
C11 0.0635(9) 0.0604(9) 0.0473(8) 0.0048(7) 0.0121(7) 0.0139(7)
C12 0.0638(9) 0.0505(8) 0.0402(7) 0.0098(7) 0.0077(6) 0.0049(6)
O12 0.0558(6) 0.0684(7) 0.0586(6) 0.0017(5) 0.0044(5) -0.0201(6)
C13 0.0673(10) 0.0567(9) 0.0404(7) 0.0135(7) -0.0011(7) 0.0021(6)
C14 0.0910(13) 0.0677(11) 0.0460(8) 0.0181(9) -0.0006(8) -0.0069(8)
C15 0.0945(15) 0.0862(13) 0.0535(10) 0.0304(11) 0.0155(10) -0.0047(9)
C16 0.0717(11) 0.0898(13) 0.0582(10) 0.0208(10) 0.0214(9) 0.0160(9)
C21 0.0438(7) 0.0476(8) 0.0593(8) 0.0044(6) -0.0116(6) -0.0114(7)
C22 0.0371(6) 0.0341(6) 0.0637(8) -0.0002(5) -0.0076(6) -0.0089(6)
C23 0.0363(7) 0.0392(7) 0.0692(9) -0.0054(5) -0.0031(6) -0.0045(6)
C24 0.0489(8) 0.0381(7) 0.0888(12) -0.0069(6) -0.0066(8) 0.0007(8)
C25 0.0566(9) 0.0343(7) 0.1004(13) 0.0021(6) -0.0134(9) -0.0155(8)
C26 0.0554(9) 0.0543(9) 0.0751(11) 0.0076(7) -0.0095(8) -0.0260(8)
C31 0.0485(8) 0.0453(8) 0.0508(8) -0.0018(6) 0.0134(6) -0.0014(6)
O32 0.0585(6) 0.0459(6) 0.0531(6) -0.0125(5) -0.0081(5) 0.0095(4)
C32 0.0521(8) 0.0374(7) 0.0416(7) 0.0006(6) 0.0081(6) -0.0010(5)
C33 0.0533(8) 0.0433(7) 0.0400(7) -0.0015(6) 0.0058(6) -0.0033(6)
C34 0.0633(9) 0.0593(9) 0.0409(7) 0.0053(7) 0.0038(6) 0.0026(6)
C35 0.0774(11) 0.0611(10) 0.0547(9) 0.0028(8) 0.0137(8) 0.0172(8)
C36 0.0655(10) 0.0540(9) 0.0634(9) -0.0074(7) 0.0209(8) 0.0093(7)
C41 0.0434(7) 0.0448(7) 0.0506(7) -0.0127(6) -0.0073(6) 0.0021(6)
C42 0.0417(7) 0.0429(7) 0.0574(8) -0.0117(6) -0.0068(6) 0.0068(6)
C43 0.0436(8) 0.0596(9) 0.0595(9) -0.0156(7) 0.0039(6) 0.0109(7)
C44 0.0414(8) 0.0684(10) 0.0771(11) -0.0081(7) 0.0119(7) 0.0037(9)
C45 0.0433(8) 0.0598(9) 0.0826(11) 0.0001(7) -0.0028(8) 0.0109(8)
C46 0.0480(8) 0.0549(9) 0.0597(9) -0.0075(7) -0.0083(7) 0.0118(7)
C51 0.0351(6) 0.0419(7) 0.0592(8) 0.0041(5) -0.0009(6) -0.0025(6)
C52 0.0536(8) 0.0645(10) 0.0492(8) 0.0064(7) 0.0012(6) -0.0048(7)
C53 0.0596(10) 0.0620(10) 0.0698(10) 0.0030(8) -0.0057(8) 0.0196(9)
C54 0.0579(10) 0.0421(8) 0.0974(14) 0.0123(7) -0.0073(9) 0.0000(9)
C55 0.0669(11) 0.0665(11) 0.0759(11) 0.0163(9) 0.0116(9) -0.0204(9)
C56 0.0587(9) 0.0610(10) 0.0570(9) 0.0077(7) 0.0128(7) 0.0047(7)
C61 0.0529(9) 0.0353(7) 0.0930(12) -0.0064(6) -0.0086(8) -0.0040(8)
C62 0.0656(12) 0.0756(14) 0.192(3) 0.0109(11) -0.0192(15) -0.0600(17)
C63 0.105(2) 0.129(2) 0.206(3) -0.0057(18) 0.028(2) -0.117(3)
C64 0.127(2) 0.109(2) 0.1049(18) -0.0355(17) 0.0190(17) -0.0527(16)
C65 0.0929(14) 0.0568(10) 0.0783(12) -0.0192(10) -0.0093(10) -0.0068(9)
C66 0.0557(9) 0.0437(8) 0.0723(10) -0.0058(7) -0.0023(7) -0.0004(7)

loop_
_atom_type_symbol
_atom_type_description
_atom_type_scat_dispersion_real
_atom_type_scat_dispersion_imag
_atom_type_scat_source
C C 0.0033 0.0016 'International Tables Vol C Tables 4.2.6.8 and 6.1.1.4'
H H 0.0000 0.0000 'International Tables Vol C Tables 4.2.6.8 and 6.1.1.4'
O O 0.0106 0.0060 'International Tables Vol C Tables 4.2.6.8 and 6.1.1.4'

loop_
_geom_angle_atom_site_label_1
_geom_angle_atom_site_label_2
_geom_angle_atom_site_label_3
_geom_angle
C11 C1 C43 113.40(13)
C11 C1 H1A 108.9
C43 C1 H1A 108.9
C11 C1 H1B 108.9
C43 C1 H1B 108.9
H1A C1 H1B 107.7
C13 C2 C21 112.20(12)
C13 C2 H2A 109.2
C21 C2 H2A 109.2
C13 C2 H2B 109.2
C21 C2 H2B 109.2
H2A C2 H2B 107.9
C31 C3 C23 112.20(12)
C31 C3 H3A 109.2
C23 C3 H3A 109.2
C31 C3 H3B 109.2
C23 C3 H3B 109.2
H3A C3 H3B 107.9
C41 C4 C33 111.32(11)
C41 C4 H4A 109.4
C33 C4 H4A 109.4
C41 C4 H4B 109.4
C33 C4 H4B 109.4
H4A C4 H4B 108.0
C22 O5 C5 111.74(10)
O5 C5 C51 109.28(11)
O5 C5 H5A 109.8
C51 C5 H5A 109.8
O5 C5 H5B 109.8
C51 C5 H5B 109.8
H5A C5 H5B 108.3
C42 O6 C6 113.76(11)
O6 C6 C61 112.01(14)
O6 C6 H6A 109.2
C61 C6 H6A 109.2
O6 C6 H6B 109.2
C61 C6 H6B 109.2
H6A C6 H6B 107.9
C16 C11 C12 117.33(16)
C16 C11 C1 120.82(16)
C12 C11 C1 121.84(14)
O12 C12 C11 122.47(14)
O12 C12 C13 115.95(14)
C11 C12 C13 121.57(14)
C12 O12 H12 116.5(14)
C14 C13 C12 118.23(16)
C14 C13 C2 121.47(15)
C12 C13 C2 120.28(13)
C15 C14 C13 121.15(18)
C15 C14 H14 119.4
C13 C14 H14 119.4
C16 C15 C14 119.91(16)
C16 C15 H15 120.0
C14 C15 H15 120.0
C15 C16 C11 121.75(18)
C15 C16 H16 119.1
C11 C16 H16 119.1
C22 C21 C26 116.87(15)
C22 C21 C2 122.20(13)
C26 C21 C2 120.90(15)
C21 C22 C23 122.70(13)
C21 C22 O5 118.86(13)
C23 C22 O5 118.41(12)
C24 C23 C22 117.62(14)
C24 C23 C3 120.14(15)
C22 C23 C3 122.13(13)
C25 C24 C23 121.07(16)
C25 C24 H24 119.5
C23 C24 H24 119.5
C24 C25 C26 119.89(14)
C24 C25 H25 120.1
C26 C25 H25 120.1
C25 C26 C21 121.61(16)
C25 C26 H26 119.2
C21 C26 H26 119.2
C36 C31 C32 117.68(14)
C36 C31 C3 120.99(13)
C32 C31 C3 121.34(13)
C32 O32 H32 114.2(13)
O32 C32 C33 116.31(12)
O32 C32 C31 122.30(13)
C33 C32 C31 121.39(12)
C34 C33 C32 118.57(13)
C34 C33 C4 121.68(13)
C32 C33 C4 119.75(12)
C35 C34 C33 121.04(15)
C35 C34 H34 119.5
C33 C34 H34 119.5
C36 C35 C34 119.60(15)
C36 C35 H35 120.2
C34 C35 H35 120.2
C35 C36 C31 121.73(15)
C35 C36 H36 119.1
C31 C36 H36 119.1
C46 C41 C42 117.15(14)
C46 C41 C4 119.94(13)
C42 C41 C4 122.84(13)
O6 C42 C41 119.51(14)
O6 C42 C43 118.30(13)
C41 C42 C43 122.10(14)
C44 C43 C42 118.01(14)
C44 C43 C1 120.31(16)
C42 C43 C1 121.61(15)
C45 C44 C43 120.78(16)
C45 C44 H44 119.6
C43 C44 H44 119.6
C46 C45 C44 119.90(15)
C46 C45 H45 120.1
C44 C45 H45 120.1
C45 C46 C41 121.66(14)
C45 C46 H46 119.2
C41 C46 H46 119.2
C56 C51 C52 118.24(13)
C56 C51 C5 120.98(15)
C52 C51 C5 120.76(14)
C53 C52 C51 120.89(15)
C53 C52 H52 119.6
C51 C52 H52 119.6
C54 C53 C52 120.00(16)
C54 C53 H53 120.0
C52 C53 H53 120.0
C53 C54 C55 120.14(15)
C53 C54 H54 119.9
C55 C54 H54 119.9
C54 C55 C56 120.16(16)
C54 C55 H55 119.9
C56 C55 H55 119.9
C51 C56 C55 120.55(16)
C51 C56 H56 119.7
C55 C56 H56 119.7
C66 C61 C62 117.53(19)
C66 C61 C6 121.14(16)
C62 C61 C6 121.27(18)
C61 C62 C63 120.1(2)
C61 C62 H62 119.9
C63 C62 H62 119.9
C64 C63 C62 120.2(2)
C64 C63 H63 119.9
C62 C63 H63 119.9
C65 C64 C63 120.1(2)
C65 C64 H64 119.9
C63 C64 H64 119.9
C64 C65 C66 120.6(2)
C64 C65 H65 119.7
C66 C65 H65 119.7
C65 C66 C61 121.41(18)
C65 C66 H66 119.3
C61 C66 H66 119.3

loop_
_geom_bond_atom_site_label_1
_geom_bond_atom_site_label_2
_geom_bond_distance
_geom_bond_publ_flag
C1 C11 1.515(2) ?
C1 C43 1.525(2) ?
C1 H1A 0.9700 ?
C1 H1B 0.9700 ?
C2 C13 1.512(2) ?
C2 C21 1.519(2) ?
C2 H2A 0.9700 ?
C2 H2B 0.9700 ?
C3 C31 1.518(2) ?
C3 C23 1.522(2) ?
C3 H3A 0.9700 ?
C3 H3B 0.9700 ?
C4 C41 1.518(2) ?
C4 C33 1.519(2) ?
C4 H4A 0.9700 ?
C4 H4B 0.9700 ?
O5 C22 1.4046(15) y
O5 C5 1.4516(17) y
C5 C51 1.500(2) ?
C5 H5A 0.9700 ?
C5 H5B 0.9700 ?
O6 C42 1.3974(17) y
O6 C6 1.4671(18) y
C6 C61 1.493(3) ?
C6 H6A 0.9700 ?
C6 H6B 0.9700 ?
C11 C16 1.400(2) ?
C11 C12 1.402(2) ?
C12 O12 1.3668(17) y
C12 C13 1.404(2) ?
O12 H12 0.96(2) ?
C13 C14 1.391(2) ?
C14 C15 1.376(3) ?
C14 H14 0.9300 ?
C15 C16 1.374(3) ?
C15 H15 0.9300 ?
C16 H16 0.9300 ?
C21 C22 1.390(2) ?
C21 C26 1.404(2) ?
C22 C23 1.402(2) ?
C23 C24 1.397(2) ?
C24 C25 1.375(3) ?
C24 H24 0.9300 ?
C25 C26 1.382(3) ?
C25 H25 0.9300 ?
C26 H26 0.9300 ?
C31 C36 1.397(2) ?
C31 C32 1.4029(19) ?
O32 C32 1.3650(16) y
O32 H32 0.90(2) ?
C32 C33 1.4001(19) ?
C33 C34 1.391(2) ?
C34 C35 1.383(2) ?
C34 H34 0.9300 ?
C35 C36 1.378(2) ?
C35 H35 0.9300 ?
C36 H36 0.9300 ?
C41 C46 1.393(2) ?
C41 C42 1.399(2) ?
C42 C43 1.400(2) ?
C43 C44 1.391(2) ?
C44 C45 1.382(2) ?
C44 H44 0.9300 ?
C45 C46 1.379(2) ?
C45 H45 0.9300 ?
C46 H46 0.9300 ?
C51 C56 1.384(2) ?
C51 C52 1.386(2) ?
C52 C53 1.384(2) ?
C52 H52 0.9300 ?
C53 C54 1.366(3) ?
C53 H53 0.9300 ?
C54 C55 1.369(3) ?
C54 H54 0.9300 ?
C55 C56 1.387(2) ?
C55 H55 0.9300 ?
C56 H56 0.9300 ?
C61 C66 1.383(2) ?
C61 C62 1.384(3) ?
C62 C63 1.397(4) ?
C62 H62 0.9300 ?
C63 C64 1.365(4) ?
C63 H63 0.9300 ?
C64 C65 1.339(3) ?
C64 H64 0.9300 ?
C65 C66 1.375(2) ?
C65 H65 0.9300 ?
C66 H66 0.9300 ?

loop_
_geom_hbond_atom_site_label_D
_geom_hbond_atom_site_label_H
_geom_hbond_atom_site_label_A
_geom_hbond_distance_DH
_geom_hbond_distance_HA
_geom_hbond_distance_DA
_geom_hbond_angle_DHA
O12 H12 O6 0.96(2) 1.85(2) 2.8077(15) 173(2)
O32 H32 O5 0.90(2) 1.93(2) 2.8056(14) 163.7(19)

loop_
_geom_torsion_atom_site_label_1
_geom_torsion_atom_site_label_2
_geom_torsion_atom_site_label_3
_geom_torsion_atom_site_label_4
_geom_torsion
C22 O5 C5 C51 -175.55(13)
C42 O6 C6 C61 -75.91(18)
C43 C1 C11 C16 -108.30(17)
C43 C1 C11 C12 72.5(2)
C16 C11 C12 O12 -177.43(14)
C1 C11 C12 O12 1.8(2)
C16 C11 C12 C13 1.6(2)
C1 C11 C12 C13 -179.21(14)
O12 C12 C13 C14 176.86(14)
C11 C12 C13 C14 -2.2(2)
O12 C12 C13 C2 -5.0(2)
C11 C12 C13 C2 175.92(14)
C21 C2 C13 C14 99.06(17)
C21 C2 C13 C12 -78.99(18)
C12 C13 C14 C15 0.9(2)
C2 C13 C14 C15 -177.22(16)
C13 C14 C15 C16 1.0(3)
C14 C15 C16 C11 -1.7(3)
C12 C11 C16 C15 0.4(2)
C1 C11 C16 C15 -178.83(16)
C13 C2 C21 C22 111.11(15)
C13 C2 C21 C26 -66.87(18)
C26 C21 C22 C23 4.9(2)
C2 C21 C22 C23 -173.17(13)
C26 C21 C22 O5 -177.16(12)
C2 C21 C22 O5 4.79(19)
C5 O5 C22 C21 90.52(16)
C5 O5 C22 C23 -91.43(15)
C21 C22 C23 C24 -5.3(2)
O5 C22 C23 C24 176.76(12)
C21 C22 C23 C3 170.81(13)
O5 C22 C23 C3 -7.15(19)
C31 C3 C23 C24 76.78(17)
C31 C3 C23 C22 -99.22(16)
C22 C23 C24 C25 1.5(2)
C3 C23 C24 C25 -174.62(13)
C23 C24 C25 C26 2.3(2)
C24 C25 C26 C21 -2.7(2)
C22 C21 C26 C25 -0.8(2)
C2 C21 C26 C25 177.27(14)
C23 C3 C31 C36 -105.73(16)
C23 C3 C31 C32 73.57(17)
C36 C31 C32 O32 -179.11(13)
C3 C31 C32 O32 1.6(2)
C36 C31 C32 C33 0.1(2)
C3 C31 C32 C33 -179.26(13)
O32 C32 C33 C34 179.16(12)
C31 C32 C33 C34 -0.1(2)
O32 C32 C33 C4 -1.48(19)
C31 C32 C33 C4 179.30(13)
C41 C4 C33 C34 96.75(16)
C41 C4 C33 C32 -82.59(16)
C32 C33 C34 C35 0.1(2)
C4 C33 C34 C35 -179.24(14)
C33 C34 C35 C36 -0.2(2)
C34 C35 C36 C31 0.2(3)
C32 C31 C36 C35 -0.1(2)
C3 C31 C36 C35 179.20(15)
C33 C4 C41 C46 -66.30(16)
C33 C4 C41 C42 110.47(15)
C6 O6 C42 C41 99.91(15)
C6 O6 C42 C43 -83.46(16)
C46 C41 C42 O6 -176.34(12)
C4 C41 C42 O6 6.80(19)
C46 C41 C42 C43 7.16(19)
C4 C41 C42 C43 -169.70(13)
O6 C42 C43 C44 177.79(12)
C41 C42 C43 C44 -5.7(2)
O6 C42 C43 C1 -5.3(2)
C41 C42 C43 C1 171.20(13)
C11 C1 C43 C44 77.13(19)
C11 C1 C43 C42 -99.66(18)
C42 C43 C44 C45 0.0(2)
C1 C43 C44 C45 -176.93(14)
C43 C44 C45 C46 3.9(2)
C44 C45 C46 C41 -2.3(2)
C42 C41 C46 C45 -3.1(2)
C4 C41 C46 C45 173.86(14)
O5 C5 C51 C56 -90.75(17)
O5 C5 C51 C52 87.68(18)
C56 C51 C52 C53 0.9(2)
C5 C51 C52 C53 -177.56(14)
C51 C52 C53 C54 0.1(2)
C52 C53 C54 C55 -0.9(3)
C53 C54 C55 C56 0.6(3)
C52 C51 C56 C55 -1.2(2)
C5 C51 C56 C55 177.28(15)
C54 C55 C56 C51 0.5(3)
O6 C6 C61 C66 88.20(19)
O6 C6 C61 C62 -88.8(2)
C66 C61 C62 C63 -0.8(3)
C6 C61 C62 C63 176.3(2)
C61 C62 C63 C64 0.4(5)
C62 C63 C64 C65 0.5(5)
C63 C64 C65 C66 -1.0(4)
C64 C65 C66 C61 0.5(3)
C62 C61 C66 C65 0.3(3)
C6 C61 C66 C65 -176.75(15)

loop_
_cod_related_entry_id
_cod_related_entry_database
_cod_related_entry_code
1 ChemSpider 9138289
